data_7060428
loop_
_publ_author_name
'Starynowicz, Przemys\/law'

_publ_section_title
;
 Complexes of divalent europium with dotp and dotpph
;
_journal_issue 13
_journal_name_full 'New Journal of Chemistry'
_journal_page_first 5879
_journal_page_last 5889
_journal_paper_doi 10.1039/D1NJ00393C
_journal_volume 45
_journal_year 2021
_chemical_formula_sum 'C38 H60 Eu N10 O10 P4'
_chemical_formula_weight 1092.80
_space_group_crystal_system monoclinic
_space_group_IT_number 14
_space_group_name_Hall '-P 2yn'
_space_group_name_H-M_alt 'P 1 21/n 1'
_atom_sites_solution_hydrogens mixed
_atom_sites_solution_primary vecmap
_atom_sites_solution_secondary difmap
_audit_creation_method SHELXL-2018/3
_audit_update_record
;
2021-02-15 deposited with the CCDC.	2021-02-19 downloaded from the CCDC.
;
_cell_angle_alpha 90
_cell_angle_beta 90.16(3)
_cell_angle_gamma 90
_cell_formula_units_Z 4
_cell_length_a 15.436(5)
_cell_length_b 12.400(3)
_cell_length_c 23.987(7)
_cell_measurement_reflns_used 12346
_cell_measurement_temperature 100(2)
_cell_measurement_theta_max 31.8223
_cell_measurement_theta_min 1.5637
_cell_volume 4591(2)
_computing_cell_refinement
;
CrysAlisPro, Agilent Technologies,
Version 1.171.36.20 (release 27-06-2012 CrysAlis171 .NET)
(compiled Jul 11 2012,15:38:31)
;
_computing_data_collection
;
CrysAlisPro, Agilent Technologies,
Version 1.171.36.20 (release 27-06-2012 CrysAlis171 .NET)
(compiled Jul 11 2012,15:38:31)
;
_computing_data_reduction
;
CrysAlisPro, Agilent Technologies,
Version 1.171.36.20 (release 27-06-2012 CrysAlis171 .NET)
(compiled Jul 11 2012,15:38:31)
;
_computing_molecular_graphics
;
DIAMOND ver. 6.4.6, Crystal Impact GbR, Bonn, Germany
Author: Klaus Brandenburg
;
_computing_publication_material 'publCIF ver.  1.9.21_c and manual editing'
_computing_structure_refinement 'SHELXL-2018/3 (Sheldrick, 2018)'
_computing_structure_solution 'SHELXS-2013/1 (Sheldrick, 2013)'
_diffrn_ambient_temperature 100(2)
_diffrn_detector_area_resol_mean 10.3456
_diffrn_measured_fraction_theta_full 0.995
_diffrn_measured_fraction_theta_max 0.927
_diffrn_measurement_device_type 'Xcalibur, Ruby'
_diffrn_measurement_method '\w scans'
_diffrn_radiation_type MoK\a
_diffrn_radiation_wavelength 0.71073
_diffrn_reflns_av_R_equivalents 0.0508
_diffrn_reflns_av_unetI/netI 0.0611
_diffrn_reflns_Laue_measured_fraction_full 0.995
_diffrn_reflns_Laue_measured_fraction_max 0.927
_diffrn_reflns_limit_h_max 22
_diffrn_reflns_limit_h_min -20
_diffrn_reflns_limit_k_max 18
_diffrn_reflns_limit_k_min -18
_diffrn_reflns_limit_l_max 35
_diffrn_reflns_limit_l_min -35
_diffrn_reflns_number 45934
_diffrn_reflns_point_group_measured_fraction_full 0.995
_diffrn_reflns_point_group_measured_fraction_max 0.927
_diffrn_reflns_theta_full 30.000
_diffrn_reflns_theta_max 31.894
_diffrn_reflns_theta_min 1.567
_diffrn_source 'Enhance (Mo) X-ray Source'
_exptl_absorpt_coefficient_mu 1.571
_exptl_absorpt_correction_T_max 0.908
_exptl_absorpt_correction_T_min 0.780
_exptl_absorpt_correction_type analytical
_exptl_absorpt_process_details
;
CrysAlisPro, Agilent Technologies,
Version 1.171.36.20 (release 27-06-2012 CrysAlis171 .NET)
(compiled Jul 11 2012,15:38:31)
Analytical numeric absorption correction using a multifaceted crystal
			model based on expressions derived by R.C. Clark & J.S. Reid.
(Clark, R. C. & Reid, J. S. (1995). Acta Cryst. A51, 887-897)
;
_exptl_crystal_colour yellow
_exptl_crystal_density_diffrn 1.581
_exptl_crystal_description irregular
_exptl_crystal_F_000 2244
_exptl_crystal_size_max 0.2979
_exptl_crystal_size_mid 0.1819
_exptl_crystal_size_min 0.0726
_refine_diff_density_max 0.923
_refine_diff_density_min -0.864
_refine_diff_density_rms 0.125
_refine_ls_extinction_method none
_refine_ls_goodness_of_fit_ref 1.029
_refine_ls_hydrogen_treatment mixed
_refine_ls_matrix_type full
_refine_ls_number_parameters 594
_refine_ls_number_reflns 14640
_refine_ls_number_restraints 0
_refine_ls_restrained_S_all 1.029
_refine_ls_R_factor_all 0.0668
_refine_ls_R_factor_gt 0.0427
_refine_ls_shift/su_max 0.001
_refine_ls_shift/su_mean 0.000
_refine_ls_structure_factor_coef Fsqd
_refine_ls_weighting_details 'w=1/[\s^2^(Fo^2^)+(0.0305P)^2^+2.7027P] where P=(Fo^2^+2Fc^2^)/3'
_refine_ls_weighting_scheme calc
_refine_ls_wR_factor_gt 0.0810
_refine_ls_wR_factor_ref 0.0896
_reflns_Friedel_coverage 0.000
_reflns_number_gt 11109
_reflns_number_total 14640
_reflns_threshold_expression 'I > 2\s(I)'
_cod_data_source_file d1nj00393c2.cif
_cod_data_source_block eucyph
_cod_depositor_comments 'Adding full bibliography for 7060427--7060428.cif.'
_cod_original_sg_symbol_H-M 'P 21/n'
_cod_database_code 7060428
_shelx_shelxl_version_number 2018/3
_shelx_space_group_comment
;
The symmetry employed for this shelxl refinement is uniquely defined
by the following loop, which should always be used as a source of
symmetry information in preference to the above space-group names.
They are only intended as comments.
;

loop_
_space_group_symop_operation_xyz
'x, y, z'
'-x+1/2, y+1/2, -z+1/2'
'-x, -y, -z'
'x-1/2, -y-1/2, z-1/2'

loop_
_atom_site_label
_atom_site_type_symbol
_atom_site_fract_x
_atom_site_fract_y
_atom_site_fract_z
_atom_site_U_iso_or_equiv
_atom_site_adp_type
_atom_site_occupancy
_atom_site_site_symmetry_order
_atom_site_calc_flag
_atom_site_refinement_flags_posn
_atom_site_refinement_flags_adp
_atom_site_refinement_flags_occupancy
_atom_site_disorder_assembly
_atom_site_disorder_group
Eu Eu 0.51191(3) 0.23685(3) 0.25128(2) 0.01055(14) Uani 0.934(6) 1 d . . P . .
Eu1 Eu 0.488(2) 0.2399(7) 0.2501(4) 0.063(3) Uani 0.066(6) 1 d . . P . .
P1 P 0.36825(5) 0.19359(6) 0.36896(3) 0.01718(15) Uani 1 1 d . . . . .
P2 P 0.31310(5) 0.19618(6) 0.16957(3) 0.01513(15) Uani 1 1 d . . . . .
P3 P 0.65493(5) 0.19787(6) 0.13419(3) 0.01435(15) Uani 1 1 d . . . . .
P4 P 0.70763(5) 0.20873(6) 0.33293(3) 0.01699(15) Uani 1 1 d . . . . .
O11 O 0.44277(14) 0.14915(17) 0.33474(9) 0.0262(5) Uani 1 1 d . . . . .
O12 O 0.28583(14) 0.12909(17) 0.37012(9) 0.0255(5) Uani 1 1 d . . . . .
O21 O 0.38291(12) 0.13541(15) 0.20054(9) 0.0191(4) Uani 1 1 d . . . . .
O22 O 0.22997(12) 0.22219(15) 0.20012(9) 0.0191(4) Uani 1 1 d . . . . .
O31 O 0.58472(12) 0.14809(15) 0.16981(8) 0.0178(4) Uani 1 1 d . . . . .
O32 O 0.74134(12) 0.14212(16) 0.13053(9) 0.0198(4) Uani 1 1 d . . . . .
O41 O 0.64151(13) 0.14794(16) 0.29936(9) 0.0237(5) Uani 1 1 d . . . . .
O42 O 0.79326(13) 0.23729(17) 0.30560(9) 0.0223(4) Uani 1 1 d . . . . .
OW1 O 0.86661(15) 0.2270(2) 0.19981(11) 0.0241(5) Uani 1 1 d . . . . .
OW2 O 0.15485(14) 0.20818(17) 0.30434(10) 0.0217(5) Uani 1 1 d . . . . .
N1 N 0.41350(14) 0.38746(17) 0.31556(10) 0.0137(4) Uani 1 1 d . . . . .
N2 N 0.40596(14) 0.38575(17) 0.18836(10) 0.0137(4) Uani 1 1 d . . . . .
N3 N 0.60162(14) 0.39016(17) 0.18667(9) 0.0132(4) Uani 1 1 d . . . . .
N4 N 0.60943(14) 0.39248(18) 0.31387(10) 0.0144(5) Uani 1 1 d . . . . .
N51 N 0.52494(16) -0.24058(19) 0.18246(10) 0.0200(5) Uani 1 1 d . . . . .
H51A H 0.574617 -0.271651 0.180224 0.024 Uiso 1 1 calc R U . . .
H51B H 0.478449 -0.278729 0.183671 0.024 Uiso 1 1 calc R U . . .
N52 N 0.44244(16) -0.0870(2) 0.18731(12) 0.0264(6) Uani 1 1 d . . . . .
H52A H 0.438086 -0.017875 0.188234 0.032 Uiso 1 1 calc R U . . .
H52B H 0.396591 -0.126326 0.188484 0.032 Uiso 1 1 calc R U . . .
N53 N 0.59205(17) -0.0759(2) 0.18216(12) 0.0296(6) Uani 1 1 d . . . . .
H53A H 0.589758 -0.006669 0.183017 0.036 Uiso 1 1 calc R U . . .
H53B H 0.641329 -0.108032 0.180068 0.036 Uiso 1 1 calc R U . . .
N61 N 0.45563(16) -0.2339(2) 0.31304(11) 0.0209(5) Uani 1 1 d . . . . .
H61A H 0.410582 -0.274737 0.312957 0.025 Uiso 1 1 calc R U . . .
H61B H 0.506128 -0.261369 0.307830 0.025 Uiso 1 1 calc R U . . .
N62 N 0.36877(18) -0.0873(2) 0.32922(13) 0.0343(7) Uani 1 1 d . . . . .
H62A H 0.362484 -0.019590 0.335886 0.041 Uiso 1 1 calc R U . . .
H62B H 0.324144 -0.128707 0.327711 0.041 Uiso 1 1 calc R U . . .
N63 N 0.51740(19) -0.0665(2) 0.32329(12) 0.0364(7) Uani 1 1 d . . . . .
H63A H 0.512814 0.001413 0.329886 0.044 Uiso 1 1 calc R U . . .
H63B H 0.567614 -0.094704 0.317993 0.044 Uiso 1 1 calc R U . . .
C1 C 0.37776(17) 0.4752(2) 0.28036(11) 0.0144(5) Uani 1 1 d . . . . .
H1A H 0.423429 0.526690 0.272536 0.017 Uiso 1 1 calc R U . . .
H1B H 0.332934 0.512513 0.301034 0.017 Uiso 1 1 calc R U . . .
C2 C 0.34001(17) 0.4356(2) 0.22570(11) 0.0149(5) Uani 1 1 d . . . . .
H2A H 0.295162 0.382940 0.233462 0.018 Uiso 1 1 calc R U . . .
H2B H 0.313152 0.495806 0.206473 0.018 Uiso 1 1 calc R U . . .
C3 C 0.45786(17) 0.4716(2) 0.16187(12) 0.0148(5) Uani 1 1 d . . . . .
H3A H 0.466469 0.529564 0.188458 0.018 Uiso 1 1 calc R U . . .
H3B H 0.425767 0.500551 0.130441 0.018 Uiso 1 1 calc R U . . .
C4 C 0.54625(17) 0.4322(2) 0.14159(12) 0.0155(5) Uani 1 1 d . . . . .
H4A H 0.537536 0.375863 0.114077 0.019 Uiso 1 1 calc R U . . .
H4B H 0.575950 0.491439 0.123425 0.019 Uiso 1 1 calc R U . . .
C5 C 0.63463(17) 0.4806(2) 0.22137(12) 0.0160(5) Uani 1 1 d . . . . .
H5A H 0.587427 0.530199 0.228699 0.019 Uiso 1 1 calc R U . . .
H5B H 0.678440 0.519370 0.200502 0.019 Uiso 1 1 calc R U . . .
C6 C 0.67322(17) 0.4444(2) 0.27642(12) 0.0159(5) Uani 1 1 d . . . . .
H6A H 0.719849 0.393927 0.269119 0.019 Uiso 1 1 calc R U . . .
H6B H 0.697963 0.506453 0.295241 0.019 Uiso 1 1 calc R U . . .
C7 C 0.55449(16) 0.4767(2) 0.33991(12) 0.0153(5) Uani 1 1 d . . . . .
H7A H 0.543670 0.533309 0.312890 0.018 Uiso 1 1 calc R U . . .
H7B H 0.585645 0.508287 0.371045 0.018 Uiso 1 1 calc R U . . .
C8 C 0.46804(17) 0.4329(2) 0.36059(12) 0.0167(5) Uani 1 1 d . . . . .
H8A H 0.478959 0.377272 0.388157 0.020 Uiso 1 1 calc R U . . .
H8B H 0.436518 0.490643 0.378775 0.020 Uiso 1 1 calc R U . . .
C10 C 0.34041(17) 0.3261(2) 0.34022(12) 0.0165(5) Uani 1 1 d . . . . .
H10A H 0.296367 0.316341 0.311750 0.020 Uiso 1 1 calc R U . . .
H10B H 0.315128 0.369351 0.369703 0.020 Uiso 1 1 calc R U . . .
C11 C 0.40637(17) 0.2125(2) 0.43978(12) 0.0156(5) Uani 1 1 d . . . . .
C12 C 0.35951(18) 0.2752(2) 0.47735(12) 0.0196(6) Uani 1 1 d . . . . .
H12 H 0.308710 0.308864 0.465801 0.023 Uiso 1 1 calc R U . . .
C13 C 0.3881(2) 0.2876(3) 0.53185(13) 0.0243(7) Uani 1 1 d . . . . .
H13 H 0.356734 0.329467 0.556842 0.029 Uiso 1 1 calc R U . . .
C14 C 0.4639(2) 0.2370(3) 0.54873(14) 0.0290(7) Uani 1 1 d . . . . .
H14 H 0.483529 0.245557 0.585160 0.035 Uiso 1 1 calc R U . . .
C15 C 0.5104(2) 0.1743(3) 0.51214(15) 0.0296(7) Uani 1 1 d . . . . .
H15 H 0.560807 0.140104 0.523919 0.036 Uiso 1 1 calc R U . . .
C16 C 0.48176(19) 0.1623(3) 0.45762(14) 0.0246(7) Uani 1 1 d . . . . .
H16 H 0.513371 0.120218 0.432848 0.030 Uiso 1 1 calc R U . . .
C20 C 0.36252(18) 0.3223(2) 0.14469(12) 0.0160(5) Uani 1 1 d . . . . .
H20A H 0.404419 0.305054 0.115983 0.019 Uiso 1 1 calc R U . . .
H20B H 0.317755 0.366471 0.127722 0.019 Uiso 1 1 calc R U . . .
C21 C 0.28237(17) 0.1300(2) 0.10495(12) 0.0173(6) Uani 1 1 d . . . . .
C22 C 0.33005(19) 0.0451(2) 0.08275(13) 0.0210(6) Uani 1 1 d . . . . .
H22 H 0.377540 0.018187 0.102213 0.025 Uiso 1 1 calc R U . . .
C23 C 0.3071(2) 0.0001(2) 0.03155(13) 0.0241(7) Uani 1 1 d . . . . .
H23 H 0.339305 -0.056720 0.017053 0.029 Uiso 1 1 calc R U . . .
C24 C 0.2371(2) 0.0394(3) 0.00242(14) 0.0272(7) Uani 1 1 d . . . . .
H24 H 0.222367 0.009692 -0.031922 0.033 Uiso 1 1 calc R U . . .
C25 C 0.1886(2) 0.1230(3) 0.02407(14) 0.0286(7) Uani 1 1 d . . . . .
H25 H 0.140930 0.149089 0.004480 0.034 Uiso 1 1 calc R U . . .
C26 C 0.21096(19) 0.1680(2) 0.07505(14) 0.0238(6) Uani 1 1 d . . . . .
H26 H 0.177973 0.224165 0.089471 0.029 Uiso 1 1 calc R U . . .
C30 C 0.67628(17) 0.3325(2) 0.16188(12) 0.0157(5) Uani 1 1 d . . . . .
H30A H 0.721146 0.326519 0.190106 0.019 Uiso 1 1 calc R U . . .
H30B H 0.699249 0.376567 0.131958 0.019 Uiso 1 1 calc R U . . .
C31 C 0.61023(17) 0.2133(2) 0.06482(12) 0.0165(6) Uani 1 1 d . . . . .
C32 C 0.65286(19) 0.2747(2) 0.02445(12) 0.0203(6) Uani 1 1 d . . . . .
H32 H 0.704855 0.308513 0.033359 0.024 Uiso 1 1 calc R U . . .
C33 C 0.6184(2) 0.2857(3) -0.02903(13) 0.0256(7) Uani 1 1 d . . . . .
H33 H 0.647614 0.325951 -0.055761 0.031 Uiso 1 1 calc R U . . .
C35 C 0.4975(2) 0.1750(3) -0.00264(15) 0.0291(7) Uani 1 1 d . . . . .
H35 H 0.445553 0.141269 -0.011728 0.035 Uiso 1 1 calc R U . . .
C34 C 0.5404(2) 0.2365(3) -0.04212(14) 0.0296(7) Uani 1 1 d . . . . .
H34 H 0.516767 0.244693 -0.077566 0.036 Uiso 1 1 calc R U . . .
C36 C 0.53232(18) 0.1638(2) 0.05068(13) 0.0223(6) Uani 1 1 d . . . . .
H36 H 0.503161 0.122852 0.077127 0.027 Uiso 1 1 calc R U . . .
C40 C 0.65483(18) 0.3319(2) 0.35820(12) 0.0170(5) Uani 1 1 d . . . . .
H40A H 0.613483 0.312707 0.386912 0.020 Uiso 1 1 calc R U . . .
H40B H 0.698226 0.378262 0.375041 0.020 Uiso 1 1 calc R U . . .
C41 C 0.73131(17) 0.1388(2) 0.39759(12) 0.0157(5) Uani 1 1 d . . . . .
C42 C 0.68076(18) 0.0527(2) 0.41560(13) 0.0201(6) Uani 1 1 d . . . . .
H42 H 0.636672 0.026623 0.392803 0.024 Uiso 1 1 calc R U . . .
C43 C 0.69551(19) 0.0052(2) 0.46740(14) 0.0245(7) Uani 1 1 d . . . . .
H43 H 0.660842 -0.051711 0.479182 0.029 Uiso 1 1 calc R U . . .
C44 C 0.7613(2) 0.0423(3) 0.50117(13) 0.0256(7) Uani 1 1 d . . . . .
H44 H 0.770703 0.011008 0.535885 0.031 Uiso 1 1 calc R U . . .
C45 C 0.8134(2) 0.1264(3) 0.48334(14) 0.0272(7) Uani 1 1 d . . . . .
H45 H 0.858276 0.150900 0.505946 0.033 Uiso 1 1 calc R U . . .
C46 C 0.79876(19) 0.1742(2) 0.43189(14) 0.0237(6) Uani 1 1 d . . . . .
H46 H 0.834233 0.230364 0.420132 0.028 Uiso 1 1 calc R U . . .
C50 C 0.51997(19) -0.1330(2) 0.18406(13) 0.0209(6) Uani 1 1 d . . . . .
C60 C 0.4471(2) -0.1277(2) 0.32129(13) 0.0230(6) Uani 1 1 d . . . . .
H1W1 H 0.830(2) 0.196(3) 0.1807(16) 0.030(11) Uiso 1 1 d . . . . .
H2W1 H 0.844(2) 0.223(3) 0.2282(17) 0.032(12) Uiso 1 1 d . . . . .
H1W2 H 0.182(2) 0.207(3) 0.2736(18) 0.039(12) Uiso 1 1 d . . . . .
H2W2 H 0.198(3) 0.180(4) 0.330(2) 0.071(16) Uiso 1 1 d . . . . .

loop_
_atom_site_aniso_label
_atom_site_aniso_U_11
_atom_site_aniso_U_22
_atom_site_aniso_U_33
_atom_site_aniso_U_23
_atom_site_aniso_U_13
_atom_site_aniso_U_12
Eu 0.0147(2) 0.00799(12) 0.00896(17) -0.00012(7) 0.00078(8) 0.00014(9)
Eu1 0.093(10) 0.037(3) 0.060(4) 0.003(2) 0.027(4) 0.019(4)
P1 0.0268(4) 0.0117(3) 0.0131(4) 0.0010(3) 0.0019(3) -0.0001(3)
P2 0.0181(4) 0.0119(3) 0.0154(4) 0.0003(3) 0.0001(3) -0.0026(2)
P3 0.0190(4) 0.0118(3) 0.0122(3) -0.0006(3) 0.0017(3) -0.0012(2)
P4 0.0214(4) 0.0151(3) 0.0145(4) -0.0019(3) -0.0018(3) 0.0047(3)
O11 0.0433(13) 0.0166(10) 0.0188(11) 0.0024(9) 0.0123(10) 0.0065(9)
O12 0.0392(12) 0.0197(11) 0.0175(11) 0.0040(9) -0.0048(10) -0.0105(9)
O21 0.0229(10) 0.0143(9) 0.0201(11) 0.0020(8) -0.0029(8) -0.0016(7)
O22 0.0230(10) 0.0144(9) 0.0198(10) -0.0002(8) 0.0028(8) -0.0031(7)
O31 0.0236(10) 0.0133(9) 0.0166(10) -0.0014(8) 0.0053(8) -0.0025(7)
O32 0.0222(10) 0.0178(10) 0.0193(11) -0.0023(8) -0.0012(8) 0.0052(8)
O41 0.0292(11) 0.0187(10) 0.0232(12) -0.0050(9) -0.0076(9) 0.0078(8)
O42 0.0264(11) 0.0211(10) 0.0193(10) 0.0030(9) 0.0034(8) 0.0068(8)
OW1 0.0225(11) 0.0294(12) 0.0206(12) -0.0040(10) -0.0005(10) 0.0014(9)
OW2 0.0228(11) 0.0199(11) 0.0225(12) 0.0000(9) 0.0021(10) -0.0028(8)
N1 0.0175(11) 0.0099(10) 0.0138(11) 0.0006(9) -0.0003(9) -0.0003(8)
N2 0.0175(11) 0.0099(10) 0.0136(11) 0.0007(9) -0.0005(9) -0.0019(8)
N3 0.0167(11) 0.0102(10) 0.0127(11) -0.0001(9) -0.0003(9) -0.0011(8)
N4 0.0179(11) 0.0125(10) 0.0128(11) 0.0004(9) 0.0023(9) 0.0019(8)
N51 0.0237(12) 0.0141(11) 0.0222(13) 0.0004(10) -0.0008(10) -0.0003(9)
N52 0.0324(14) 0.0146(12) 0.0323(16) 0.0001(11) -0.0068(12) 0.0052(10)
N53 0.0336(15) 0.0147(12) 0.0406(18) 0.0028(12) -0.0032(13) -0.0048(10)
N61 0.0204(12) 0.0177(11) 0.0246(13) -0.0035(11) -0.0007(10) 0.0011(9)
N62 0.0406(16) 0.0177(13) 0.0447(19) -0.0079(13) -0.0153(14) 0.0091(12)
N63 0.0528(18) 0.0244(15) 0.0319(17) 0.0067(13) -0.0207(14) -0.0167(13)
C1 0.0188(13) 0.0096(11) 0.0149(13) -0.0009(10) 0.0011(10) 0.0012(9)
C2 0.0163(13) 0.0128(12) 0.0157(14) 0.0000(10) 0.0020(10) 0.0004(9)
C3 0.0205(13) 0.0086(11) 0.0154(13) 0.0026(10) -0.0005(11) -0.0006(9)
C4 0.0202(14) 0.0128(12) 0.0136(13) 0.0029(10) 0.0022(11) -0.0033(10)
C5 0.0191(13) 0.0107(12) 0.0182(14) -0.0003(11) 0.0014(11) -0.0029(10)
C6 0.0171(13) 0.0141(12) 0.0166(14) -0.0008(11) 0.0016(11) -0.0034(10)
C7 0.0183(13) 0.0117(12) 0.0160(14) -0.0020(10) 0.0000(11) 0.0004(9)
C8 0.0210(14) 0.0144(13) 0.0147(14) -0.0021(11) -0.0011(11) 0.0019(10)
C10 0.0180(13) 0.0150(12) 0.0164(14) 0.0023(11) 0.0025(11) -0.0006(10)
C11 0.0201(14) 0.0126(12) 0.0141(13) 0.0012(10) 0.0035(11) -0.0007(9)
C12 0.0193(14) 0.0202(14) 0.0192(14) 0.0000(12) 0.0019(11) 0.0031(11)
C13 0.0318(17) 0.0237(16) 0.0175(15) -0.0034(12) 0.0035(13) -0.0006(12)
C14 0.0350(18) 0.0325(17) 0.0193(15) 0.0023(14) -0.0075(13) -0.0048(14)
C15 0.0229(16) 0.0362(19) 0.0297(18) 0.0060(15) -0.0056(14) 0.0060(13)
C16 0.0236(15) 0.0236(15) 0.0266(17) -0.0010(13) 0.0045(13) 0.0042(12)
C20 0.0211(14) 0.0137(12) 0.0132(13) 0.0014(10) 0.0000(11) -0.0021(10)
C21 0.0197(14) 0.0140(13) 0.0183(14) 0.0015(11) -0.0005(11) -0.0028(10)
C22 0.0258(15) 0.0168(13) 0.0204(15) -0.0010(12) -0.0004(12) -0.0013(11)
C23 0.0362(18) 0.0174(14) 0.0187(15) -0.0029(12) 0.0027(13) -0.0013(12)
C24 0.0376(18) 0.0229(16) 0.0211(17) -0.0006(13) -0.0020(14) -0.0050(13)
C25 0.0284(17) 0.0300(17) 0.0274(18) -0.0035(14) -0.0100(14) -0.0005(13)
C26 0.0267(16) 0.0224(15) 0.0224(16) -0.0050(13) -0.0029(13) 0.0020(12)
C30 0.0163(13) 0.0135(12) 0.0172(14) -0.0006(11) 0.0010(11) -0.0022(10)
C31 0.0180(13) 0.0159(13) 0.0157(14) -0.0035(11) 0.0010(11) 0.0012(10)
C32 0.0262(15) 0.0183(14) 0.0164(14) -0.0006(12) 0.0015(11) -0.0024(11)
C33 0.0359(18) 0.0231(16) 0.0178(15) 0.0025(12) 0.0011(13) 0.0013(12)
C35 0.0213(15) 0.0367(19) 0.0293(18) -0.0055(15) -0.0048(13) -0.0021(13)
C34 0.0341(17) 0.0345(18) 0.0201(15) -0.0033(14) -0.0086(13) 0.0071(14)
C36 0.0225(15) 0.0230(15) 0.0212(16) -0.0024(12) -0.0003(12) -0.0043(11)
C40 0.0214(14) 0.0163(13) 0.0133(13) -0.0007(11) -0.0012(11) 0.0032(10)
C41 0.0188(13) 0.0139(12) 0.0143(13) 0.0007(10) 0.0013(11) 0.0040(10)
C42 0.0171(14) 0.0196(14) 0.0238(16) -0.0025(12) 0.0004(12) 0.0019(10)
C43 0.0282(16) 0.0194(15) 0.0260(17) 0.0013(13) 0.0061(13) 0.0004(12)
C44 0.0382(18) 0.0219(15) 0.0166(16) 0.0030(12) 0.0001(13) 0.0063(13)
C45 0.0288(17) 0.0285(17) 0.0241(17) 0.0023(14) -0.0096(14) -0.0010(13)
C46 0.0260(16) 0.0191(14) 0.0260(17) -0.0002(13) -0.0030(13) -0.0037(11)
C50 0.0300(16) 0.0159(13) 0.0167(14) 0.0006(11) -0.0026(12) -0.0003(11)
C60 0.0357(17) 0.0170(14) 0.0163(14) 0.0014(12) -0.0087(13) -0.0042(12)

loop_
_atom_type_symbol
_atom_type_description
_atom_type_scat_dispersion_real
_atom_type_scat_dispersion_imag
_atom_type_scat_source
C C 0.0033 0.0016 'International Tables Vol C Tables 4.2.6.8 and 6.1.1.4'
H H 0.0000 0.0000 'International Tables Vol C Tables 4.2.6.8 and 6.1.1.4'
N N 0.0061 0.0033 'International Tables Vol C Tables 4.2.6.8 and 6.1.1.4'
O O 0.0106 0.0060 'International Tables Vol C Tables 4.2.6.8 and 6.1.1.4'
P P 0.1023 0.0942 'International Tables Vol C Tables 4.2.6.8 and 6.1.1.4'
Eu Eu -0.1578 3.6682 'International Tables Vol C Tables 4.2.6.8 and 6.1.1.4'

loop_
_geom_angle_atom_site_label_1
_geom_angle_atom_site_label_2
_geom_angle_atom_site_label_3
_geom_angle
_geom_angle_site_symmetry_1
_geom_angle_site_symmetry_3
_geom_angle_publ_flag
O31 Eu O11 128.39(7) . . ?
O31 Eu O41 79.09(7) . . ?
O11 Eu O41 77.76(8) . . ?
O31 Eu O21 76.81(7) . . ?
O11 Eu O21 80.82(7) . . ?
O41 Eu O21 126.08(7) . . ?
O31 Eu N3 69.27(7) . . ?
O11 Eu N3 159.77(7) . . ?
O41 Eu N3 98.85(7) . . ?
O21 Eu N3 115.94(7) . . ?
O31 Eu N1 160.90(7) . . ?
O11 Eu N1 68.08(7) . . ?
O41 Eu N1 117.02(7) . . ?
O21 Eu N1 99.09(7) . . ?
N3 Eu N1 96.80(7) . . ?
O31 Eu N4 117.82(7) . . ?
O11 Eu N4 95.58(7) . . ?
O41 Eu N4 69.22(7) . . ?
O21 Eu N4 162.29(6) . . ?
N3 Eu N4 64.93(7) . . ?
N1 Eu N4 63.74(6) . . ?
O31 Eu N2 97.32(7) . . ?
O11 Eu N2 116.79(7) . . ?
O41 Eu N2 162.25(7) . . ?
O21 Eu N2 68.88(6) . . ?
N3 Eu N2 63.90(6) . . ?
N1 Eu N2 64.13(7) . . ?
N4 Eu N2 97.98(7) . . ?
O21 Eu1 O11 88.3(8) . . ?
O21 Eu1 N2 76.8(8) . . ?
O11 Eu1 N2 130.3(13) . . ?
O21 Eu1 N1 111.9(13) . . ?
O11 Eu1 N1 72.6(4) . . ?
N2 Eu1 N1 70.0(5) . . ?
O21 Eu1 O31 78.0(3) . . ?
O11 Eu1 O31 124.3(6) . . ?
N2 Eu1 O31 98.9(3) . . ?
N1 Eu1 O31 161.7(6) . . ?
O21 Eu1 O41 123.0(4) . . ?
O11 Eu1 O41 73.1(6) . . ?
N2 Eu1 O41 152.6(10) . . ?
N1 Eu1 O41 112.5(7) . . ?
O31 Eu1 O41 70.6(7) . . ?
O21 Eu1 N3 119.0(4) . . ?
O11 Eu1 N3 152.6(11) . . ?
N2 Eu1 N3 64.5(2) . . ?
N1 Eu1 N3 97.3(3) . . ?
O31 Eu1 N3 64.5(5) . . ?
O41 Eu1 N3 88.3(9) . . ?
O21 Eu1 N4 174.4(11) . . ?
O11 Eu1 N4 92.5(5) . . ?
N2 Eu1 N4 98.5(3) . . ?
N1 Eu1 N4 63.1(3) . . ?
O31 Eu1 N4 106.0(11) . . ?
O41 Eu1 N4 62.4(6) . . ?
N3 Eu1 N4 60.6(5) . . ?
O21 Eu1 P2 23.6(3) . . ?
O11 Eu1 P2 100.1(10) . . ?
N2 Eu1 P2 53.8(6) . . ?
N1 Eu1 P2 96.0(10) . . ?
O31 Eu1 P2 88.2(4) . . ?
O41 Eu1 P2 146.2(3) . . ?
N3 Eu1 P2 106.4(4) . . ?
N4 Eu1 P2 151.1(6) . . ?
O21 Eu1 P1 87.6(8) . . ?
O11 Eu1 P1 22.4(3) . . ?
N2 Eu1 P1 108.7(9) . . ?
N1 Eu1 P1 52.9(3) . . ?
O31 Eu1 P1 145.1(3) . . ?
O41 Eu1 P1 92.1(3) . . ?
N3 Eu1 P1 147.5(3) . . ?
N4 Eu1 P1 91.0(2) . . ?
P2 Eu1 P1 91.1(8) . . ?
O12 P1 O11 117.34(13) . . ?
O12 P1 C11 108.93(13) . . ?
O11 P1 C11 108.02(13) . . ?
O12 P1 C10 106.66(13) . . ?
O11 P1 C10 107.42(12) . . ?
C11 P1 C10 108.16(13) . . ?
O12 P1 Eu1 123.9(4) . . ?
O11 P1 Eu1 37.4(4) . . ?
C11 P1 Eu1 125.5(5) . . ?
C10 P1 Eu1 70.4(3) . . ?
O21 P2 O22 118.24(12) . . ?
O21 P2 C21 112.29(13) . . ?
O22 P2 C21 106.84(13) . . ?
O21 P2 C20 106.75(12) . . ?
O22 P2 C20 109.17(12) . . ?
C21 P2 C20 102.39(13) . . ?
O21 P2 Eu1 39.3(2) . . ?
O22 P2 Eu1 111.6(3) . . ?
C21 P2 Eu1 140.5(3) . . ?
C20 P2 Eu1 73.52(18) . . ?
O32 P3 O31 118.80(12) . . ?
O32 P3 C31 109.31(13) . . ?
O31 P3 C31 106.89(12) . . ?
O32 P3 C30 106.38(12) . . ?
O31 P3 C30 107.23(12) . . ?
C31 P3 C30 107.78(13) . . ?
O41 P4 O42 118.47(13) . . ?
O41 P4 C41 110.73(13) . . ?
O42 P4 C41 107.88(12) . . ?
O41 P4 C40 107.05(12) . . ?
O42 P4 C40 109.65(13) . . ?
C41 P4 C40 101.77(13) . . ?
P1 O11 Eu1 120.2(6) . . ?
P1 O11 Eu 126.61(12) . . ?
Eu1 O11 Eu 8.5(8) . . ?
P2 O21 Eu1 117.1(5) . . ?
P2 O21 Eu 121.60(11) . . ?
Eu1 O21 Eu 6.2(6) . . ?
P3 O31 Eu 125.69(11) . . ?
P3 O31 Eu1 129.1(4) . . ?
Eu O31 Eu1 7.3(7) . . ?
P4 O41 Eu 123.74(11) . . ?
P4 O41 Eu1 125.4(3) . . ?
Eu O41 Eu1 3.9(4) . . ?
C8 N1 C1 110.3(2) . . ?
C8 N1 C10 109.6(2) . . ?
C1 N1 C10 108.7(2) . . ?
C8 N1 Eu1 116.5(7) . . ?
C1 N1 Eu1 109.1(4) . . ?
C10 N1 Eu1 102.2(5) . . ?
C8 N1 Eu 109.89(15) . . ?
C1 N1 Eu 111.68(16) . . ?
C10 N1 Eu 106.60(15) . . ?
Eu1 N1 Eu 6.8(7) . . ?
C20 N2 C3 109.0(2) . . ?
C20 N2 C2 109.8(2) . . ?
C3 N2 C2 109.4(2) . . ?
C20 N2 Eu1 104.4(4) . . ?
C3 N2 Eu1 118.3(7) . . ?
C2 N2 Eu1 105.8(4) . . ?
C20 N2 Eu 106.67(15) . . ?
C3 N2 Eu 112.23(15) . . ?
C2 N2 Eu 109.72(15) . . ?
Eu1 N2 Eu 6.1(6) . . ?
C4 N3 C30 109.1(2) . . ?
C4 N3 C5 110.0(2) . . ?
C30 N3 C5 108.8(2) . . ?
C4 N3 Eu 110.95(15) . . ?
C30 N3 Eu 106.20(15) . . ?
C5 N3 Eu 111.67(16) . . ?
C4 N3 Eu1 104.7(6) . . ?
C30 N3 Eu1 111.3(4) . . ?
C5 N3 Eu1 112.8(3) . . ?
Eu N3 Eu1 6.7(6) . . ?
C40 N4 C6 110.0(2) . . ?
C40 N4 C7 109.0(2) . . ?
C6 N4 C7 109.3(2) . . ?
C40 N4 Eu 106.37(16) . . ?
C6 N4 Eu 108.87(16) . . ?
C7 N4 Eu 113.19(15) . . ?
C40 N4 Eu1 109.5(3) . . ?
C6 N4 Eu1 111.8(3) . . ?
C7 N4 Eu1 107.1(5) . . ?
Eu N4 Eu1 6.1(5) . . ?
N1 C1 C2 113.4(2) . . ?
N2 C2 C1 113.1(2) . . ?
N2 C3 C4 113.1(2) . . ?
N3 C4 C3 113.3(2) . . ?
N3 C5 C6 113.5(2) . . ?
N4 C6 C5 113.4(2) . . ?
N4 C7 C8 112.9(2) . . ?
N1 C8 C7 113.3(2) . . ?
N1 C10 P1 115.56(18) . . ?
C16 C11 C12 119.2(3) . . ?
C16 C11 P1 120.1(2) . . ?
C12 C11 P1 120.7(2) . . ?
C13 C12 C11 120.5(3) . . ?
C14 C13 C12 119.4(3) . . ?
C15 C14 C13 120.7(3) . . ?
C14 C15 C16 119.8(3) . . ?
C11 C16 C15 120.5(3) . . ?
N2 C20 P2 114.34(19) . . ?
C22 C21 C26 118.5(3) . . ?
C22 C21 P2 122.1(2) . . ?
C26 C21 P2 119.4(2) . . ?
C21 C22 C23 120.5(3) . . ?
C24 C23 C22 120.2(3) . . ?
C23 C24 C25 120.1(3) . . ?
C24 C25 C26 120.0(3) . . ?
C25 C26 C21 120.8(3) . . ?
N3 C30 P3 116.56(18) . . ?
C36 C31 C32 118.7(3) . . ?
C36 C31 P3 120.3(2) . . ?
C32 C31 P3 121.1(2) . . ?
C33 C32 C31 120.8(3) . . ?
C34 C33 C32 119.6(3) . . ?
C34 C35 C36 119.9(3) . . ?
C35 C34 C33 120.3(3) . . ?
C31 C36 C35 120.7(3) . . ?
N4 C40 P4 113.32(19) . . ?
C42 C41 C46 118.4(3) . . ?
C42 C41 P4 121.4(2) . . ?
C46 C41 P4 120.1(2) . . ?
C41 C42 C43 120.7(3) . . ?
C44 C43 C42 120.1(3) . . ?
C43 C44 C45 119.9(3) . . ?
C44 C45 C46 120.2(3) . . ?
C45 C46 C41 120.6(3) . . ?
N53 C50 N52 122.1(3) . . ?
N53 C50 N51 119.1(3) . . ?
N52 C50 N51 118.8(3) . . ?
N62 C60 N63 121.8(3) . . ?
N62 C60 N61 118.9(3) . . ?
N63 C60 N61 119.3(3) . . ?

loop_
_geom_bond_atom_site_label_1
_geom_bond_atom_site_label_2
_geom_bond_distance
_geom_bond_site_symmetry_2
_geom_bond_publ_flag
Eu O31 2.511(2) . yes
Eu O11 2.518(2) . yes
Eu O41 2.556(2) . yes
Eu O21 2.649(2) . yes
Eu N3 2.819(2) . yes
Eu N1 2.861(2) . yes
Eu N4 2.869(2) . yes
Eu N2 2.889(2) . yes
Eu1 O21 2.39(3) . yes
Eu1 O11 2.425(10) . yes
Eu1 N2 2.65(2) . yes
Eu1 N1 2.671(15) . yes
Eu1 O31 2.695(18) . yes
Eu1 O41 2.89(3) . yes
Eu1 N3 2.982(19) . yes
Eu1 N4 3.07(2) . yes
Eu1 P2 3.35(3) . ?
Eu1 P1 3.449(16) . ?
P1 O12 1.503(2) . ?
P1 O11 1.519(2) . ?
P1 C11 1.812(3) . ?
P1 C10 1.833(3) . ?
P2 O21 1.509(2) . ?
P2 O22 1.514(2) . ?
P2 C21 1.815(3) . ?
P2 C20 1.841(3) . ?
P3 O32 1.505(2) . ?
P3 O31 1.513(2) . ?
P3 C31 1.810(3) . ?
P3 C30 1.827(3) . ?
P4 O41 1.501(2) . ?
P4 O42 1.519(2) . ?
P4 C41 1.813(3) . ?
P4 C40 1.835(3) . ?
N1 C8 1.479(3) . ?
N1 C1 1.482(3) . ?
N1 C10 1.485(3) . ?
N2 C20 1.470(3) . ?
N2 C3 1.477(3) . ?
N2 C2 1.492(3) . ?
N3 C4 1.472(3) . ?
N3 C30 1.482(3) . ?
N3 C5 1.486(3) . ?
N4 C40 1.477(3) . ?
N4 C6 1.482(3) . ?
N4 C7 1.484(3) . ?
N51 C50 1.337(4) . ?
N52 C50 1.328(4) . ?
N53 C50 1.319(4) . ?
N61 C60 1.338(4) . ?
N62 C60 1.324(4) . ?
N63 C60 1.324(4) . ?
C1 C2 1.515(4) . ?
C3 C4 1.530(4) . ?
C5 C6 1.515(4) . ?
C7 C8 1.525(4) . ?
C11 C16 1.386(4) . ?
C11 C12 1.394(4) . ?
C12 C13 1.387(4) . ?
C13 C14 1.387(5) . ?
C14 C15 1.376(5) . ?
C15 C16 1.387(5) . ?
C21 C22 1.392(4) . ?
C21 C26 1.395(4) . ?
C22 C23 1.394(4) . ?
C23 C24 1.375(4) . ?
C24 C25 1.381(5) . ?
C25 C26 1.387(4) . ?
C31 C36 1.391(4) . ?
C31 C32 1.397(4) . ?
C32 C33 1.394(4) . ?
C33 C34 1.385(5) . ?
C35 C34 1.386(5) . ?
C35 C36 1.393(5) . ?
C41 C42 1.392(4) . ?
C41 C46 1.396(4) . ?
C42 C43 1.394(4) . ?
C43 C44 1.376(4) . ?
C44 C45 1.385(4) . ?
C45 C46 1.387(4) . ?
